data_4003478
loop_
_publ_author_name
'W\"orle, Michael'
'Guntlin, Christoph P.'
'Gyr, Luzia'
'Sougrati, Moulay T.'
'Lambert, Charles-Henri'
'Kravchyk, Kostiantyn V.'
'Zenobi, Renato'
'Kovalenko, Maksym V.'

_publ_section_title
;
 Structural Evolution of Iron(III) Trifluoroacetate upon Thermal
 Decomposition: Chains, Layers, and Rings
;
_journal_name_full 'Chemistry of Materials'
_journal_paper_doi 10.1021/acs.chemmater.9b05004
_journal_year 2020
_chemical_formula_moiety 'C32 F56 Fe8 O32'
_chemical_formula_sum 'C32 F56 Fe8 O32'
_chemical_formula_weight 2407.12
_space_group_crystal_system orthorhombic
_space_group_IT_number 61
_space_group_name_Hall '-P 2ac 2ab'
_space_group_name_H-M_alt 'P b c a'
_atom_sites_solution_primary direct
_audit_creation_date 2017-12-20
_audit_creation_method
;
Olex2 1.2
(compiled 2017.08.10 svn.r3458 for OlexSys, GUI svn.r5381)
;
_cell_angle_alpha 90.0
_cell_angle_beta 90.0
_cell_angle_gamma 90.0
_cell_formula_units_Z 8
_cell_length_a 16.9559(16)
_cell_length_b 28.654(2)
_cell_length_c 31.215(2)
_cell_measurement_reflns_used 6618
_cell_measurement_temperature 100.00(11)
_cell_measurement_theta_max 33.3810
_cell_measurement_theta_min 3.3430
_cell_volume 15166(2)
_computing_cell_refinement 'CrysAlisPro 1.171.39.23a (Rigaku OD, 2015)'
_computing_data_collection 'CrysAlisPro 1.171.39.23a (Rigaku OD, 2015)'
_computing_data_reduction 'CrysAlisPro 1.171.39.23a (Rigaku OD, 2015)'
_computing_molecular_graphics 'Olex2 (Dolomanov et al., 2009)'
_computing_publication_material 'Olex2 (Dolomanov et al., 2009)'
_computing_structure_refinement 'ShelXL (Sheldrick, 2015)'
_computing_structure_solution 'ShelXS (Sheldrick, 2008)'
_diffrn_ambient_environment N~2~
_diffrn_ambient_temperature 100.00(11)
_diffrn_detector 'CCD plate'
_diffrn_detector_area_resol_mean 8.33
_diffrn_detector_type 'Pilatus 300K'
_diffrn_measured_fraction_theta_full 1.000
_diffrn_measured_fraction_theta_max 1.000
_diffrn_measurement_details
;
List of Runs (angles in degrees, time in seconds):

  # Type    Start    End  Width  t~exp~   \w     \q     \k     \f   Frames
--------------------------------------------------------------------------
  1  \w    -48.00  23.00   0.50    7.00    --   -0.94 -77.00-120.00  142
  2  \w    -13.00  75.00   0.50    7.00    --   -0.94  38.00-150.00  176
  3  \w     78.00 123.00   0.50    7.00    --   56.14  77.00  60.00   90
  4  \w     59.00 127.00   0.50    7.00    --   56.14 178.00  60.00  136
  5  \w     59.00 127.00   0.50    7.00    --   56.14 178.00 -30.00  136
  6  \w    -71.00  18.00   0.50    7.00    --  -58.01  19.00-180.00  178
  7  \w    -63.00   4.00   0.50    7.00    --  -58.01   0.00 -90.00  134
  8  \w    -74.00  11.00   0.50    7.00    --  -58.01  57.00 -90.00  170
  9  \w    -82.00   1.00   0.50    7.00    --  -58.01  77.00 -90.00  166
 10  \w   -119.00 -73.00   0.50    7.00    --  -58.01   0.00 -90.00   92
 11  \w   -123.00 -97.00   0.50    7.00    --  -58.01 -99.00 -90.00   52
;
_diffrn_measurement_device 'four-circle diffractometer'
_diffrn_measurement_device_type 'XtaLAB Synergy, Dualflex, Pilatus 300K'
_diffrn_measurement_method '\w scans'
_diffrn_orient_matrix_type 'CrysAlisPro convention (1999,Acta A55,543-557)'
_diffrn_orient_matrix_UB_11 0.0895695000
_diffrn_orient_matrix_UB_12 0.0059542000
_diffrn_orient_matrix_UB_13 -0.0062240000
_diffrn_orient_matrix_UB_21 0.0133379000
_diffrn_orient_matrix_UB_22 -0.0498792000
_diffrn_orient_matrix_UB_23 0.0168788000
_diffrn_orient_matrix_UB_31 -0.0071851000
_diffrn_orient_matrix_UB_32 -0.0191490000
_diffrn_orient_matrix_UB_33 -0.0459724000
_diffrn_radiation_monochromator mirror
_diffrn_radiation_probe x-ray
_diffrn_radiation_type CuK\a
_diffrn_radiation_wavelength 1.54178
_diffrn_reflns_av_R_equivalents 0.1840
_diffrn_reflns_av_unetI/netI 0.0661
_diffrn_reflns_Laue_measured_fraction_full 1.000
_diffrn_reflns_Laue_measured_fraction_max 1.000
_diffrn_reflns_limit_h_max 12
_diffrn_reflns_limit_h_min -12
_diffrn_reflns_limit_k_max 20
_diffrn_reflns_limit_k_min -20
_diffrn_reflns_limit_l_max 20
_diffrn_reflns_limit_l_min -22
_diffrn_reflns_number 30844
_diffrn_reflns_point_group_measured_fraction_full 1.000
_diffrn_reflns_point_group_measured_fraction_max 1.000
_diffrn_reflns_theta_full 33.408
_diffrn_reflns_theta_max 33.408
_diffrn_reflns_theta_min 2.831
_diffrn_source 'micro-focus sealed X-ray tube'
_diffrn_source_type 'PhotonJet (Cu) X-ray Source'
_diffrn_standards_number 0
_exptl_absorpt_coefficient_mu 13.952
_exptl_absorpt_correction_T_max 1.00000
_exptl_absorpt_correction_T_min 0.38925
_exptl_absorpt_correction_type multi-scan
_exptl_absorpt_process_details
;
CrysAlisPro 1.171.39.23a (Rigaku Oxford Diffraction, 2015)
Empirical absorption correction using spherical harmonics,
 implemented in SCALE3 ABSPACK scaling algorithm.
;
_exptl_crystal_colour yellow
_exptl_crystal_colour_primary yellow
_exptl_crystal_density_diffrn 2.109
_exptl_crystal_description irregular
_exptl_crystal_F_000 9280
_exptl_crystal_recrystallization_method 'crystallized by sublimation from decomposition of iron(III)trifluoroactetate'
_exptl_crystal_size_max 0.203
_exptl_crystal_size_mid 0.156
_exptl_crystal_size_min 0.092
_refine_diff_density_max 1.098
_refine_diff_density_min -0.961
_refine_diff_density_rms 0.178
_refine_ls_extinction_method none
_refine_ls_goodness_of_fit_ref 2.098
_refine_ls_hydrogen_treatment undef
_refine_ls_matrix_type full
_refine_ls_number_parameters 309
_refine_ls_number_reflns 2893
_refine_ls_number_restraints 0
_refine_ls_restrained_S_all 2.098
_refine_ls_R_factor_all 0.1869
_refine_ls_R_factor_gt 0.1669
_refine_ls_shift/su_max 0.000
_refine_ls_shift/su_mean 0.000
_refine_ls_structure_factor_coef Fsqd
_refine_ls_weighting_details 'w=1/[\s^2^(Fo^2^)+(0.2000P)^2^] where P=(Fo^2^+2Fc^2^)/3'
_refine_ls_weighting_scheme calc
_refine_ls_wR_factor_gt 0.4568
_refine_ls_wR_factor_ref 0.4732
_reflns_Friedel_coverage 0.000
_reflns_number_gt 2355
_reflns_number_total 2893
_reflns_threshold_expression 'I > 2\s(I)'
_cod_data_source_file cm9b05004_si_004.cif
_cod_data_source_block exp_530_final
_cod_database_code 4003478
_shelx_shelxl_version_number 2016/6
_chemical_oxdiff_formula 'Fe8 C32 F56 O32'
_shelx_space_group_comment
;
The symmetry employed for this shelxl refinement is uniquely defined
by the following loop, which should always be used as a source of
symmetry information in preference to the above space-group names.
They are only intended as comments.
;
_cell_oxdiff_angle_alpha 90.029(5)
_cell_oxdiff_angle_beta 89.974(6)
_cell_oxdiff_angle_gamma 90.066(7)
_cell_oxdiff_length_a 16.9588(18)
_cell_oxdiff_length_b 28.6566(19)
_cell_oxdiff_length_c 31.2064(18)
_cell_oxdiff_measurement_reflns_used 6618
_cell_oxdiff_volume 15166(2)
_shelx_estimated_absorpt_t_max 0.360
_shelx_estimated_absorpt_t_min 0.164
_reflns_odcompleteness_completeness 37.71
_reflns_odcompleteness_iscentric 1
_reflns_odcompleteness_theta 50.38
_olex2_refinement_description
;
1. Uiso/Uaniso restraints and constraints
Uiso(F35) = Uiso(F34) = Uiso(F33) = Uiso(F40) = Uiso(F39) = Uiso(F38) =
Uiso(F37) = Uiso(F36)
Uiso(F30) = Uiso(F29) = Uiso(F28) = Uiso(F48) = Uiso(F47) = Uiso(F46) =
Uiso(F25) = Uiso(F27) = Uiso(F26) = Uiso(F4AA) = Uiso(F6AA) = Uiso(F5AA) =
Uiso(F39A) = Uiso(F38A) = Uiso(F37A) = Uiso(F1) = Uiso(F3) = Uiso(F2) =
Uiso(F7) = Uiso(F9) = Uiso(F8) = Uiso(F21) = Uiso(F20) = Uiso(F19) = Uiso(F10)
= Uiso(F12) = Uiso(F11) = Uiso(F2AA) = Uiso(F32) = Uiso(F31) = Uiso(F22) =
Uiso(F24) = Uiso(F23) = Uiso(F5A) = Uiso(F4A) = Uiso(F6A) = Uiso(F16) =
Uiso(F18) = Uiso(F17) = Uiso(F42) = Uiso(F41) = Uiso(F8AA) = Uiso(F15) =
Uiso(F14) = Uiso(F13) = Uiso(F43) = Uiso(F44) = Uiso(F45) = Uiso(F9A) =
Uiso(F8A) = Uiso(F7A) = Uiso(F27A) = Uiso(F26A) = Uiso(F25A) = Uiso(F19A) =
Uiso(F21A) = Uiso(F20A) = Uiso(F46A) = Uiso(F48A) = Uiso(F47A) = Uiso(F7AA) =
Uiso(F3AA) = Uiso(F0AA) = Uiso(F17A) = Uiso(F16A) = Uiso(F18A) = Uiso(F2A) =
Uiso(F1A) = Uiso(F3A) = Uiso(F5) = Uiso(F4) = Uiso(F6) = Uiso(F11A) =
Uiso(F10A) = Uiso(F12A) = Uiso(F13A) = Uiso(F15A) = Uiso(F14A) = Uiso(F31A) =
Uiso(F33A) = Uiso(F32A) = Uiso(F45A) = Uiso(F44A) = Uiso(F43A) = Uiso(F23A) =
Uiso(F22A) = Uiso(F24A) = Uiso(F35A) = Uiso(F34A) = Uiso(F36A) = Uiso(F40A) =
Uiso(F42A) = Uiso(F41A) = Uiso(F30A) = Uiso(F29A) = Uiso(F28A)
Uiso(O20) = Uiso(O19) = Uiso(O32) = Uiso(O31) = Uiso(O17) = Uiso(O18) =
Uiso(O23) = Uiso(O24) = Uiso(O26A) = Uiso(O25A) = Uiso(O1) = Uiso(O2) =
Uiso(O5) = Uiso(O6) = Uiso(O14) = Uiso(O13) = Uiso(O7) = Uiso(O8) = Uiso(O22) =
Uiso(O21) = Uiso(O15) = Uiso(O16) = Uiso(O4A) = Uiso(O3A) = Uiso(O11) =
Uiso(O12) = Uiso(O28) = Uiso(O27) = Uiso(O10) = Uiso(O9) = Uiso(O29) =
Uiso(O30) = Uiso(O6A) = Uiso(O5A) = Uiso(O18A) = Uiso(O17A) = Uiso(O13A) =
Uiso(O14A) = Uiso(O31A) = Uiso(O32A) = Uiso(O26) = Uiso(O25) = Uiso(O12A) =
Uiso(O11A) = Uiso(O1A) = Uiso(O2A) = Uiso(O4) = Uiso(O3) = Uiso(O8A) =
Uiso(O7A) = Uiso(O9A) = Uiso(O10A) = Uiso(O21A) = Uiso(O22A) = Uiso(O30A) =
Uiso(O29A) = Uiso(O16A) = Uiso(O15A) = Uiso(O24A) = Uiso(O23A) = Uiso(O27A) =
Uiso(O28A) = Uiso(O19A) = Uiso(O20A)
Uiso(C20) = Uiso(C19) = Uiso(C32) = Uiso(C31) = Uiso(C18) = Uiso(C17) =
Uiso(C24) = Uiso(C23) = Uiso(C26A) = Uiso(C25A) = Uiso(C2) = Uiso(C1) =
Uiso(C6) = Uiso(C5) = Uiso(C14) = Uiso(C13) = Uiso(C8) = Uiso(C7) = Uiso(C22) =
Uiso(C21) = Uiso(C16) = Uiso(C15) = Uiso(C4A) = Uiso(C3A) = Uiso(C12) =
Uiso(C11) = Uiso(C28) = Uiso(C27) = Uiso(C10) = Uiso(C9) = Uiso(C30) =
Uiso(C29) = Uiso(C5A) = Uiso(C6A) = Uiso(C18A) = Uiso(C17A) = Uiso(C14A) =
Uiso(C13A) = Uiso(C32A) = Uiso(C31A) = Uiso(C26) = Uiso(C25) = Uiso(C12A) =
Uiso(C11A) = Uiso(C2A) = Uiso(C1A) = Uiso(C4) = Uiso(C3) = Uiso(C8A) =
Uiso(C7A) = Uiso(C9A) = Uiso(C10A) = Uiso(C22A) = Uiso(C21A) = Uiso(C30A) =
Uiso(C29A) = Uiso(C16A) = Uiso(C15A) = Uiso(C24A) = Uiso(C23A) = Uiso(C28A) =
Uiso(C27A) = Uiso(C20A) = Uiso(C19A)
2. Rigid body (RIGU) restrains
 All non-hydrogen atoms
 with sigma for 1-2 distances of 0.004 and sigma for 1-3 distances of 0.004
3. Others
 Sof(C6)=Sof(F7)=Sof(F8)=Sof(F9)=Sof(O5)=Sof(O6)=Sof(C5)=1-FVAR(1)
 Sof(C5A)=Sof(F7A)=Sof(F8A)=Sof(F9A)=Sof(O5A)=Sof(O6A)=Sof(C6A)=FVAR(1)
 Sof(C18A)=Sof(F25A)=Sof(F26A)=Sof(F27A)=Sof(O17A)=Sof(O18A)=Sof(C17A)=1-FVAR(2)
 Sof(C18)=Sof(F25)=Sof(F26)=Sof(F27)=Sof(O17)=Sof(O18)=Sof(C17)=FVAR(2)
 Sof(C14A)=Sof(F19A)=Sof(F20A)=Sof(F21A)=Sof(O13A)=Sof(O14A)=Sof(C13A)=1-FVAR(3)
 Sof(C14)=Sof(F19)=Sof(F20)=Sof(F21)=Sof(O13)=Sof(O14)=Sof(C13)=FVAR(3)
 Sof(C32A)=Sof(F46A)=Sof(F47A)=Sof(F48A)=Sof(O31A)=Sof(O32A)=Sof(C31A)=1-FVAR(4)
 Sof(C32)=Sof(F46)=Sof(F47)=Sof(F48)=Sof(O31)=Sof(O32)=Sof(C31)=FVAR(4)
 Sof(C26)=Sof(F0AA)=Sof(F3AA)=Sof(F7AA)=Sof(O25)=Sof(O26)=Sof(C25)=1-FVAR(5)
 Sof(C26A)=Sof(F37A)=Sof(F38A)=Sof(F39A)=Sof(O25A)=Sof(O26A)=Sof(C25A)=FVAR(5)
 Sof(C12A)=Sof(F16A)=Sof(F17A)=Sof(F18A)=Sof(O11A)=Sof(O12A)=Sof(C11A)=1-FVAR(6)
 Sof(C12)=Sof(F16)=Sof(F17)=Sof(F18)=Sof(O11)=Sof(O12)=Sof(C11)=FVAR(6)
 Sof(C2A)=Sof(F1A)=Sof(F2A)=Sof(F3A)=Sof(O1A)=Sof(O2A)=Sof(C1A)=1-FVAR(7)
 Sof(C2)=Sof(F1)=Sof(F2)=Sof(F3)=Sof(O1)=Sof(O2)=Sof(C1)=FVAR(7)
 Sof(C4)=Sof(F4)=Sof(F5)=Sof(F6)=Sof(O3)=Sof(O4)=Sof(C3)=1-FVAR(8)
 Sof(C4A)=Sof(F4A)=Sof(F5A)=Sof(F6A)=Sof(O3A)=Sof(O4A)=Sof(C3A)=FVAR(8)
 Sof(C8A)=Sof(F10A)=Sof(F11A)=Sof(F12A)=Sof(O7A)=Sof(O8A)=Sof(C7A)=1-FVAR(9)
 Sof(C8)=Sof(F10)=Sof(F11)=Sof(F12)=Sof(O7)=Sof(O8)=Sof(C7)=FVAR(9)
 Sof(C9A)=Sof(F13A)=Sof(F14A)=Sof(F15A)=Sof(O9A)=Sof(O10A)=Sof(C10A)=1-FVAR(10)
 Sof(C10)=Sof(F13)=Sof(F14)=Sof(F15)=Sof(O9)=Sof(O10)=Sof(C9)=FVAR(10)
 Sof(C22A)=Sof(F31A)=Sof(F32A)=Sof(F33A)=Sof(O21A)=Sof(O22A)=Sof(C21A)=1-
 FVAR(11)
 Sof(C22)=Sof(F2AA)=Sof(F31)=Sof(F32)=Sof(O21)=Sof(O22)=Sof(C21)=FVAR(11)
 Sof(C30A)=Sof(F43A)=Sof(F44A)=Sof(F45A)=Sof(O29A)=Sof(O30A)=Sof(C29A)=1-
 FVAR(12)
 Sof(C30)=Sof(F43)=Sof(F44)=Sof(F45)=Sof(O29)=Sof(O30)=Sof(C29)=FVAR(12)
 Sof(C16A)=Sof(F22A)=Sof(F23A)=Sof(F24A)=Sof(O15A)=Sof(O16A)=Sof(C15A)=1-
 FVAR(13)
 Sof(C16)=Sof(F22)=Sof(F23)=Sof(F24)=Sof(O15)=Sof(O16)=Sof(C15)=FVAR(13)
 Sof(C24A)=Sof(F34A)=Sof(F35A)=Sof(F36A)=Sof(O23A)=Sof(O24A)=Sof(C23A)=1-
 FVAR(14)
 Sof(C24)=Sof(F4AA)=Sof(F5AA)=Sof(F6AA)=Sof(O23)=Sof(O24)=Sof(C23)=FVAR(14)
 Sof(C28A)=Sof(F40A)=Sof(F41A)=Sof(F42A)=Sof(O27A)=Sof(O28A)=Sof(C27A)=1-
 FVAR(15)
 Sof(C28)=Sof(F8AA)=Sof(F41)=Sof(F42)=Sof(O27)=Sof(O28)=Sof(C27)=FVAR(15)
 Sof(C20A)=Sof(F28A)=Sof(F29A)=Sof(F30A)=Sof(O19A)=Sof(O20A)=Sof(C19A)=1-
 FVAR(16)
 Sof(C20)=Sof(F28)=Sof(F29)=Sof(F30)=Sof(O19)=Sof(O20)=Sof(C19)=FVAR(16)
4.a Free rotating group:
 C2A(F1A,F2A,F3A,O1A,O2A,C1A), C4A(F4A,F5A,F6A,O3A,O4A,C3A), C5A(F7A,F8A,F9A,
 O5A,O6A,C6A), C8A(F10A,F11A,F12A,O7A,O8A,C7A), C9A(F13A,F14A,F15A,O9A,O10A,
 C10A), C12A(F16A,F17A,F18A,O11A,O12A,C11A), C14A(F19A,F20A,F21A,O13A,O14A,
 C13A), C16A(F22A,F23A,F24A,O15A,O16A,C15A), C18A(F25A,F26A,F27A,O17A,O18A,
 C17A), C20A(F28A,F29A,F30A,O19A,O20A,C19A), C22A(F31A,F32A,F33A,O21A,O22A,
 C21A), C24A(F34A,F35A,F36A,O23A,O24A,C23A), C26A(F37A,F38A,F39A,O25A,O26A,
 C25A), C28A(F40A,F41A,F42A,O27A,O28A,C27A), C30A(F43A,F44A,F45A,O29A,O30A,
 C29A), C32A(F46A,F47A,F48A,O31A,O32A,C31A), C2(F1,F2,F3,O1,O2,C1), C4(F4,F5,F6,
 O3,O4,C3), C6(F7,F8,F9,O5,O6,C5), C8(F10,F11,F12,O7,O8,C7), C10(F13,F14,F15,O9,
 O10,C9), C12(F16,F17,F18,O11,O12,C11), C14(F19,F20,F21,O13,O14,C13), C16(F22,
 F23,F24,O15,O16,C15), C18(F25,F26,F27,O17,O18,C17), C20(F28,F29,F30,O19,O20,
 C19), C22(F2AA,F31,F32,O21,O22,C21), C24(F4AA,F5AA,F6AA,O23,O24,C23), C26(F0AA,
 F3AA,F7AA,O25,O26,C25), C28(F8AA,F41,F42,O27,O28,C27), C30(F43,F44,F45,O29,O30,
 C29), C32(F46,F47,F48,O31,O32,C31)
;
_olex2_exptl_crystal_mounting_method tip-mounted
_olex2_submission_special_instructions 'No special instructions were received'
_oxdiff_exptl_absorpt_empirical_details
;
Empirical correction (ABSPACK) includes:
- Absorption correction using spherical harmonics
- Frame scaling
;
_oxdiff_exptl_absorpt_empirical_full_max 1.993
_oxdiff_exptl_absorpt_empirical_full_min 0.516

loop_
_space_group_symop_operation_xyz
'x, y, z'
'-x+1/2, -y, z+1/2'
'x+1/2, -y+1/2, -z'
'-x, y+1/2, -z+1/2'
'-x, -y, -z'
'x-1/2, y, -z-1/2'
'-x-1/2, y-1/2, z'
'x, -y-1/2, z-1/2'

loop_
_atom_site_label
_atom_site_type_symbol
_atom_site_fract_x
_atom_site_fract_y
_atom_site_fract_z
_atom_site_U_iso_or_equiv
_atom_site_adp_type
_atom_site_occupancy
_atom_site_site_symmetry_order
_atom_site_calc_flag
_atom_site_refinement_flags_posn
_atom_site_refinement_flags_adp
_atom_site_refinement_flags_occupancy
_atom_site_disorder_assembly
_atom_site_disorder_group
Fe1 Fe -0.1117(5) 0.1580(3) 0.7212(3) 0.091(4) Uani 1 1 d . U . . .
Fe2 Fe -0.1131(5) 0.2765(3) 0.7328(2) 0.099(4) Uani 1 1 d . U . . .
Fe3 Fe -0.0472(6) 0.3721(3) 0.6773(3) 0.105(4) Uani 1 1 d . U . . .
Fe4 Fe 0.0985(6) 0.3851(3) 0.6001(2) 0.103(4) Uani 1 1 d . U . . .
Fe5 Fe 0.2229(5) 0.3115(2) 0.5432(2) 0.082(3) Uani 1 1 d . U . . .
Fe6 Fe 0.2217(5) 0.1940(2) 0.5226(2) 0.074(3) Uani 1 1 d . U . . .
Fe7 Fe 0.1058(5) 0.1025(3) 0.5594(2) 0.077(3) Uani 1 1 d . U . . .
Fe8 Fe -0.0177(5) 0.0866(3) 0.6475(2) 0.100(4) Uani 1 1 d . U . . .
F33 F -0.1110(14) 0.2186(9) 0.7031(8) 0.089(4) Uiso 1 1 d . U . . .
F34 F -0.0406(14) 0.3081(9) 0.6952(8) 0.089(4) Uiso 1 1 d . U . . .
F35 F 0.0148(15) 0.3534(8) 0.6267(8) 0.089(4) Uiso 1 1 d . U . . .
F36 F 0.1555(14) 0.3271(9) 0.5922(7) 0.089(4) Uiso 1 1 d . U . . .
F37 F 0.1767(15) 0.2522(9) 0.5361(7) 0.089(4) Uiso 1 1 d . U . . .
F38 F 0.1664(14) 0.1597(9) 0.5679(7) 0.089(4) Uiso 1 1 d . U . . .
F39 F 0.0227(14) 0.1199(8) 0.5968(8) 0.089(4) Uiso 1 1 d . U . . .
F40 F -0.0251(14) 0.1413(8) 0.6837(7) 0.089(4) Uiso 1 1 d . U . . .
C2A C -0.3068(18) 0.1899(12) 0.7912(9) 0.095(4) Uiso 0.44(2) 1 d . U P A 2
F1A F -0.295(3) 0.1707(17) 0.8306(10) 0.124(3) Uiso 0.44(2) 1 d G U P A 2
F2A F -0.352(2) 0.1592(15) 0.7693(14) 0.124(3) Uiso 0.44(2) 1 d G U P A 2
F3A F -0.353(2) 0.2275(14) 0.7979(15) 0.124(3) Uiso 0.44(2) 1 d G U P A 2
O1A O -0.199(2) 0.1692(18) 0.7472(13) 0.078(3) Uiso 0.44(2) 1 d G U P A 2
O2A O -0.201(2) 0.2411(16) 0.7774(15) 0.078(3) Uiso 0.44(2) 1 d G U P A 2
C1A C -0.2257(19) 0.2018(14) 0.7688(10) 0.095(4) Uiso 0.44(2) 1 d G U P A 2
C4A C 0.0810(17) 0.2248(11) 0.7967(9) 0.095(4) Uiso 0.49(2) 1 d . U P A 2
F4A F 0.070(2) 0.2320(17) 0.8393(8) 0.124(3) Uiso 0.49(2) 1 d G U P A 2
F5A F 0.126(2) 0.2607(13) 0.7830(13) 0.124(3) Uiso 0.49(2) 1 d G U P A 2
F6A F 0.127(2) 0.1866(13) 0.7938(14) 0.124(3) Uiso 0.49(2) 1 d G U P A 2
O3A O -0.025(2) 0.1795(16) 0.7709(14) 0.078(3) Uiso 0.49(2) 1 d G U P A 2
O4A O -0.027(2) 0.2576(17) 0.7595(13) 0.078(3) Uiso 0.49(2) 1 d G U P A 2
C3A C -0.0004(18) 0.2200(14) 0.7723(9) 0.095(4) Uiso 0.49(2) 1 d G U P A 2
C5A C -0.281(3) 0.3296(13) 0.6389(12) 0.095(4) Uiso 0.38(2) 1 d . U P A 2
F7A F -0.347(3) 0.327(2) 0.6634(16) 0.124(3) Uiso 0.38(2) 1 d G U P A 2
F8A F -0.284(3) 0.2924(16) 0.6119(15) 0.124(3) Uiso 0.38(2) 1 d G U P A 2
F9A F -0.292(3) 0.3677(16) 0.6139(16) 0.124(3) Uiso 0.38(2) 1 d G U P A 2
O5A O -0.206(4) 0.308(2) 0.6995(15) 0.078(3) Uiso 0.38(2) 1 d G U P A 2
O6A O -0.148(3) 0.351(2) 0.647(2) 0.078(3) Uiso 0.38(2) 1 d G U P A 2
C6A C -0.202(3) 0.3301(19) 0.6653(15) 0.095(4) Uiso 0.38(2) 1 d G U P A 2
C8A C -0.101(3) 0.4002(17) 0.8105(15) 0.095(4) Uiso 0.28(2) 1 d . U P A 2
F10A F -0.178(3) 0.412(2) 0.812(2) 0.124(3) Uiso 0.28(2) 1 d G U P A 2
F11A F -0.061(4) 0.441(2) 0.808(2) 0.124(3) Uiso 0.28(2) 1 d G U P A 2
F12A F -0.083(5) 0.383(2) 0.8497(16) 0.124(3) Uiso 0.28(2) 1 d G U P A 2
O7A O -0.090(5) 0.3238(19) 0.783(3) 0.078(3) Uiso 0.28(2) 1 d G U P A 2
O8A O -0.067(5) 0.385(3) 0.7383(16) 0.078(3) Uiso 0.28(2) 1 d G U P A 2
C7A C -0.083(3) 0.365(2) 0.7724(17) 0.095(4) Uiso 0.28(2) 1 d G U P A 2
C9A C -0.057(2) 0.5028(12) 0.6089(11) 0.095(4) Uiso 0.43(2) 1 d . U P A 2
F13A F -0.135(2) 0.5009(17) 0.6149(14) 0.124(3) Uiso 0.43(2) 1 d G U P A 2
F14A F -0.047(3) 0.5117(17) 0.5666(11) 0.124(3) Uiso 0.43(2) 1 d G U P A 2
F15A F -0.032(3) 0.5419(12) 0.6298(14) 0.124(3) Uiso 0.43(2) 1 d G U P A 2
O9A O -0.043(3) 0.4393(17) 0.6565(18) 0.078(3) Uiso 0.43(2) 1 d G U P A 2
O10A O 0.051(3) 0.4506(16) 0.606(2) 0.078(3) Uiso 0.43(2) 1 d G U P A 2
C10A C -0.011(2) 0.4584(13) 0.6255(16) 0.095(4) Uiso 0.43(2) 1 d G U P A 2
C12A C 0.195(4) 0.3841(19) 0.727(2) 0.095(4) Uiso 0.24(2) 1 d . U P A 2
F16A F 0.231(5) 0.426(2) 0.729(3) 0.124(3) Uiso 0.24(2) 1 d G U P A 2
F17A F 0.253(4) 0.353(3) 0.717(3) 0.124(3) Uiso 0.24(2) 1 d G U P A 2
F18A F 0.172(5) 0.374(3) 0.767(2) 0.124(3) Uiso 0.24(2) 1 d G U P A 2
O11A O 0.062(4) 0.397(3) 0.708(3) 0.078(3) Uiso 0.24(2) 1 d G U P A 2
O12A O 0.148(6) 0.375(3) 0.656(2) 0.078(3) Uiso 0.24(2) 1 d G U P A 2
C11A C 0.126(4) 0.385(2) 0.693(2) 0.095(4) Uiso 0.24(2) 1 d G U P A 2
C14A C 0.022(3) 0.3652(15) 0.4671(15) 0.095(4) Uiso 0.33(2) 1 d . U P A 2
F19A F -0.056(3) 0.357(2) 0.4717(18) 0.124(3) Uiso 0.33(2) 1 d G U P A 2
F20A F 0.046(4) 0.337(2) 0.4346(19) 0.124(3) Uiso 0.33(2) 1 d G U P A 2
F21A F 0.029(4) 0.4095(17) 0.4517(19) 0.124(3) Uiso 0.33(2) 1 d G U P A 2
O13A O 0.034(4) 0.368(3) 0.5426(15) 0.078(3) Uiso 0.33(2) 1 d G U P A 2
O14A O 0.140(3) 0.347(3) 0.503(3) 0.078(3) Uiso 0.33(2) 1 d G U P A 2
C13A C 0.071(3) 0.359(2) 0.5098(19) 0.095(4) Uiso 0.33(2) 1 d G U P A 2
C16A C 0.296(2) 0.4552(13) 0.5621(10) 0.095(4) Uiso 0.42(2) 1 d . U P A 2
F22A F 0.310(3) 0.4714(17) 0.5218(12) 0.124(3) Uiso 0.42(2) 1 d G U P A 2
F23A F 0.368(2) 0.4498(19) 0.5803(15) 0.124(3) Uiso 0.42(2) 1 d G U P A 2
F24A F 0.262(3) 0.4909(14) 0.5834(15) 0.124(3) Uiso 0.42(2) 1 d G U P A 2
O15A O 0.173(3) 0.4166(19) 0.5616(15) 0.078(3) Uiso 0.42(2) 1 d G U P A 2
O16A O 0.285(4) 0.3733(13) 0.5583(17) 0.078(3) Uiso 0.42(2) 1 d G U P A 2
C15A C 0.245(3) 0.4093(13) 0.5609(11) 0.095(4) Uiso 0.42(2) 1 d G U P A 2
C18A C 0.368(2) 0.2728(14) 0.4395(13) 0.095(4) Uiso 0.37(2) 1 d . U P A 2
F25A F 0.409(3) 0.3132(16) 0.4417(19) 0.124(3) Uiso 0.37(2) 1 d G U P A 2
F26A F 0.327(3) 0.2748(19) 0.4021(13) 0.124(3) Uiso 0.37(2) 1 d G U P A 2
F27A F 0.423(3) 0.2391(17) 0.4338(18) 0.124(3) Uiso 0.37(2) 1 d G U P A 2
O17A O 0.285(4) 0.300(3) 0.4949(19) 0.078(3) Uiso 0.37(2) 1 d G U P A 2
O18A O 0.300(4) 0.222(2) 0.4866(19) 0.078(3) Uiso 0.37(2) 1 d G U P A 2
C17A C 0.311(3) 0.264(2) 0.4789(14) 0.095(4) Uiso 0.37(2) 1 d G U P A 2
C20A C 0.384(2) 0.2314(12) 0.6200(11) 0.095(4) Uiso 0.42(2) 1 d . U P A 2
F28A F 0.445(2) 0.2049(16) 0.6063(15) 0.124(3) Uiso 0.42(2) 1 d G U P A 2
F29A F 0.353(3) 0.2084(17) 0.6542(12) 0.124(3) Uiso 0.42(2) 1 d G U P A 2
F30A F 0.418(3) 0.2705(15) 0.6363(16) 0.124(3) Uiso 0.42(2) 1 d G U P A 2
O19A O 0.284(3) 0.2784(18) 0.5898(17) 0.078(3) Uiso 0.42(2) 1 d G U P A 2
O20A O 0.313(3) 0.209(2) 0.5581(13) 0.078(3) Uiso 0.42(2) 1 d G U P A 2
C19A C 0.320(2) 0.2411(16) 0.5847(12) 0.095(4) Uiso 0.42(2) 1 d G U P A 2
C22A C 0.012(4) 0.178(2) 0.4519(17) 0.095(4) Uiso 0.26(2) 1 d . U P A 2
F31A F 0.009(5) 0.224(2) 0.447(2) 0.124(3) Uiso 0.26(2) 1 d G U P A 2
F32A F -0.063(4) 0.164(3) 0.459(3) 0.124(3) Uiso 0.26(2) 1 d G U P A 2
F33A F 0.032(5) 0.160(3) 0.4127(17) 0.124(3) Uiso 0.26(2) 1 d G U P A 2
O21A O 0.129(4) 0.187(3) 0.492(3) 0.078(3) Uiso 0.26(2) 1 d G U P A 2
O22A O 0.054(6) 0.124(3) 0.504(2) 0.078(3) Uiso 0.26(2) 1 d G U P A 2
C21A C 0.072(4) 0.161(3) 0.487(2) 0.095(4) Uiso 0.26(2) 1 d G U P A 2
C24A C 0.297(3) 0.0597(17) 0.4816(17) 0.095(4) Uiso 0.29(2) 1 d . U P A 2
F34A F 0.259(4) 0.058(2) 0.4433(17) 0.124(3) Uiso 0.29(2) 1 d G U P A 2
F35A F 0.296(4) 0.0157(18) 0.497(2) 0.124(3) Uiso 0.29(2) 1 d G U P A 2
F36A F 0.373(3) 0.069(3) 0.472(2) 0.124(3) Uiso 0.29(2) 1 d G U P A 2
O23A O 0.284(6) 0.136(2) 0.509(3) 0.078(3) Uiso 0.29(2) 1 d G U P A 2
O24A O 0.204(4) 0.080(3) 0.535(2) 0.078(3) Uiso 0.29(2) 1 d G U P A 2
C23A C 0.257(4) 0.097(2) 0.5126(19) 0.095(4) Uiso 0.29(2) 1 d G U P A 2
C26A C -0.003(3) -0.0391(19) 0.5642(16) 0.095(4) Uiso 0.28(2) 1 d . U P A 2
F37A F 0.062(4) -0.060(2) 0.548(2) 0.124(3) Uiso 0.28(2) 1 d G U P A 2
F38A F -0.058(5) -0.041(3) 0.533(2) 0.124(3) Uiso 0.28(2) 1 d G U P A 2
F39A F -0.030(5) -0.068(2) 0.595(2) 0.124(3) Uiso 0.28(2) 1 d G U P A 2
O25A O 0.063(4) 0.033(2) 0.560(3) 0.078(3) Uiso 0.28(2) 1 d G U P A 2
O26A O -0.033(5) 0.024(3) 0.610(3) 0.078(3) Uiso 0.28(2) 1 d G U P A 2
C25A C 0.011(4) 0.013(2) 0.580(2) 0.095(4) Uiso 0.28(2) 1 d G U P A 2
C28A C 0.229(3) 0.0560(17) 0.6776(16) 0.095(4) Uiso 0.29(2) 1 d . U P A 2
F40A F 0.271(4) 0.020(2) 0.660(2) 0.124(3) Uiso 0.29(2) 1 d G U P A 2
F41A F 0.212(4) 0.042(2) 0.7180(17) 0.124(3) Uiso 0.29(2) 1 d G U P A 2
F42A F 0.281(4) 0.092(2) 0.682(2) 0.124(3) Uiso 0.29(2) 1 d G U P A 2
O27A O 0.164(5) 0.065(3) 0.611(2) 0.078(3) Uiso 0.29(2) 1 d G U P A 2
O28A O 0.102(4) 0.088(3) 0.672(3) 0.078(3) Uiso 0.29(2) 1 d G U P A 2
C27A C 0.156(4) 0.071(2) 0.650(2) 0.095(4) Uiso 0.29(2) 1 d G U P A 2
C30A C -0.261(2) 0.1226(10) 0.6159(10) 0.095(4) Uiso 0.46(2) 1 d . U P A 2
F43A F -0.264(3) 0.0911(14) 0.5837(13) 0.124(3) Uiso 0.46(2) 1 d G U P A 2
F44A F -0.265(3) 0.1651(12) 0.5966(13) 0.124(3) Uiso 0.46(2) 1 d G U P A 2
F45A F -0.329(2) 0.1178(16) 0.6378(13) 0.124(3) Uiso 0.46(2) 1 d G U P A 2
O29A O -0.126(2) 0.1036(19) 0.625(2) 0.078(3) Uiso 0.46(2) 1 d G U P A 2
O30A O -0.194(3) 0.1318(19) 0.6820(13) 0.078(3) Uiso 0.46(2) 1 d G U P A 2
C29A C -0.184(2) 0.1185(14) 0.6446(14) 0.095(4) Uiso 0.46(2) 1 d G U P A 2
C32A C -0.060(3) 0.008(2) 0.7643(17) 0.095(4) Uiso 0.25(2) 1 d . U P A 2
F46A F -0.077(5) -0.031(2) 0.742(2) 0.124(3) Uiso 0.25(2) 1 d G U P A 2
F47A F -0.113(4) 0.010(3) 0.797(2) 0.124(3) Uiso 0.25(2) 1 d G U P A 2
F48A F 0.011(4) -0.001(3) 0.783(2) 0.124(3) Uiso 0.25(2) 1 d G U P A 2
O31A O -0.035(5) 0.047(3) 0.699(2) 0.078(3) Uiso 0.25(2) 1 d G U P A 2
O32A O -0.073(5) 0.090(2) 0.757(3) 0.078(3) Uiso 0.25(2) 1 d G U P A 2
C31A C -0.056(4) 0.054(2) 0.736(2) 0.095(4) Uiso 0.25(2) 1 d G U P A 2
C2 C -0.3013(15) 0.2165(10) 0.8009(7) 0.095(4) Uiso 0.56(2) 1 d . U P A 1
F1 F -0.3418(19) 0.1760(11) 0.8008(12) 0.124(3) Uiso 0.56(2) 1 d G U P A 1
F2 F -0.3541(18) 0.2497(12) 0.7899(12) 0.124(3) Uiso 0.56(2) 1 d G U P A 1
F3 F -0.283(2) 0.2248(14) 0.8426(7) 0.124(3) Uiso 0.56(2) 1 d G U P A 1
O1 O -0.1942(19) 0.1770(13) 0.7689(11) 0.078(3) Uiso 0.56(2) 1 d G U P A 1
O2 O -0.207(2) 0.2546(13) 0.7574(11) 0.078(3) Uiso 0.56(2) 1 d G U P A 1
C1 C -0.2250(16) 0.2159(12) 0.7719(8) 0.095(4) Uiso 0.56(2) 1 d G U P A 1
C4 C 0.0732(16) 0.1940(12) 0.8016(8) 0.095(4) Uiso 0.51(2) 1 d . U P A 1
F4 F 0.053(2) 0.1794(16) 0.8416(9) 0.124(3) Uiso 0.51(2) 1 d G U P A 1
F5 F 0.1220(19) 0.2306(14) 0.8074(13) 0.124(3) Uiso 0.51(2) 1 d G U P A 1
F6 F 0.119(2) 0.1597(14) 0.7851(13) 0.124(3) Uiso 0.51(2) 1 d G U P A 1
O3 O -0.028(2) 0.1716(17) 0.7539(12) 0.078(3) Uiso 0.51(2) 1 d G U P A 1
O4 O -0.025(2) 0.2464(15) 0.7774(13) 0.078(3) Uiso 0.51(2) 1 d G U P A 1
C3 C -0.0022(18) 0.2055(14) 0.7739(9) 0.095(4) Uiso 0.51(2) 1 d G U P A 1
C6 C -0.2707(15) 0.3258(8) 0.6353(7) 0.095(4) Uiso 0.62(2) 1 d . U P A 1
F7 F -0.298(2) 0.2822(9) 0.6284(10) 0.124(3) Uiso 0.62(2) 1 d G U P A 1
F8 F -0.258(2) 0.3439(11) 0.5959(8) 0.124(3) Uiso 0.62(2) 1 d G U P A 1
F9 F -0.3322(17) 0.3502(11) 0.6519(10) 0.124(3) Uiso 0.62(2) 1 d G U P A 1
O5 O -0.195(3) 0.2964(14) 0.6931(9) 0.078(3) Uiso 0.62(2) 1 d G U P A 1
O6 O -0.1529(18) 0.3615(15) 0.6587(12) 0.078(3) Uiso 0.62(2) 1 d G U P A 1
C5 C -0.1967(17) 0.3279(12) 0.6660(8) 0.095(4) Uiso 0.62(2) 1 d G U P A 1
C8 C -0.0952(12) 0.4004(7) 0.8070(6) 0.095(4) Uiso 0.72(2) 1 d . U P A 1
F10 F -0.1380(17) 0.3849(10) 0.8407(7) 0.124(3) Uiso 0.72(2) 1 d G U P A 1
F11 F -0.1122(17) 0.4463(7) 0.8034(9) 0.124(3) Uiso 0.72(2) 1 d G U P A 1
F12 F -0.0188(13) 0.3983(10) 0.8198(8) 0.124(3) Uiso 0.72(2) 1 d G U P A 1
O7 O -0.1252(18) 0.3304(8) 0.7706(10) 0.078(3) Uiso 0.72(2) 1 d G U P A 1
O8 O -0.0980(19) 0.3950(12) 0.7314(6) 0.078(3) Uiso 0.72(2) 1 d G U P A 1
C7 C -0.1085(13) 0.3718(9) 0.7643(7) 0.095(4) Uiso 0.72(2) 1 d G U P A 1
C10 C -0.0437(15) 0.5056(9) 0.6197(8) 0.095(4) Uiso 0.57(2) 1 d . U P A 1
F13 F -0.077(2) 0.5281(13) 0.6533(10) 0.124(3) Uiso 0.57(2) 1 d G U P A 1
F14 F -0.0967(19) 0.5085(13) 0.5871(9) 0.124(3) Uiso 0.57(2) 1 d G U P A 1
F15 F 0.0181(19) 0.5324(10) 0.6077(11) 0.124(3) Uiso 0.57(2) 1 d G U P A 1
O9 O -0.065(3) 0.4344(13) 0.6562(14) 0.078(3) Uiso 0.57(2) 1 d G U P A 1
O10 O 0.035(2) 0.4390(11) 0.6081(16) 0.078(3) Uiso 0.57(2) 1 d G U P A 1
C9 C -0.021(2) 0.4533(9) 0.6295(12) 0.095(4) Uiso 0.57(2) 1 d G U P A 1
C12 C 0.1842(12) 0.3853(6) 0.7288(7) 0.095(4) Uiso 0.76(2) 1 d . U P A 1
F16 F 0.1563(16) 0.3988(10) 0.7675(7) 0.124(3) Uiso 0.76(2) 1 d G U P A 1
F17 F 0.2485(14) 0.4119(9) 0.7217(9) 0.124(3) Uiso 0.76(2) 1 d G U P A 1
F18 F 0.2117(15) 0.3412(7) 0.7345(9) 0.124(3) Uiso 0.76(2) 1 d G U P A 1
O11 O 0.0528(13) 0.3802(11) 0.7041(11) 0.078(3) Uiso 0.76(2) 1 d G U P A 1
O12 O 0.150(2) 0.3940(10) 0.6557(7) 0.078(3) Uiso 0.76(2) 1 d G U P A 1
C11 C 0.1211(15) 0.3871(7) 0.6915(8) 0.095(4) Uiso 0.76(2) 1 d G U P A 1
C14 C 0.0245(13) 0.3606(8) 0.4729(7) 0.095(4) Uiso 0.67(2) 1 d . U P A 1
F19 F -0.0168(18) 0.4007(9) 0.4696(10) 0.124(3) Uiso 0.67(2) 1 d G U P A 1
F20 F -0.0302(16) 0.3261(10) 0.4765(9) 0.124(3) Uiso 0.67(2) 1 d G U P A 1
F21 F 0.059(2) 0.3543(11) 0.4341(8) 0.124(3) Uiso 0.67(2) 1 d G U P A 1
O13 O 0.063(2) 0.3830(13) 0.5429(8) 0.078(3) Uiso 0.67(2) 1 d G U P A 1
O14 O 0.1420(15) 0.3341(13) 0.5053(14) 0.078(3) Uiso 0.67(2) 1 d G U P A 1
C13 C 0.0841(15) 0.3594(10) 0.5117(9) 0.095(4) Uiso 0.67(2) 1 d G U P A 1
C16 C 0.3083(16) 0.4528(9) 0.5594(7) 0.095(4) Uiso 0.58(2) 1 d . U P A 1
F22 F 0.274(2) 0.4954(9) 0.5608(11) 0.124(3) Uiso 0.58(2) 1 d G U P A 1
F23 F 0.352(2) 0.4524(13) 0.5230(9) 0.124(3) Uiso 0.58(2) 1 d G U P A 1
F24 F 0.3610(18) 0.4521(14) 0.5923(10) 0.124(3) Uiso 0.58(2) 1 d G U P A 1
O15 O 0.1890(18) 0.4206(14) 0.5847(11) 0.078(3) Uiso 0.58(2) 1 d G U P A 1
O16 O 0.271(3) 0.3751(10) 0.5449(12) 0.078(3) Uiso 0.58(2) 1 d G U P A 1
C15 C 0.2481(18) 0.4111(10) 0.5631(9) 0.095(4) Uiso 0.58(2) 1 d G U P A 1
C18 C 0.3711(14) 0.2723(8) 0.4383(7) 0.095(4) Uiso 0.63(2) 1 d . U P A 1
F25 F 0.380(2) 0.3164(9) 0.4239(10) 0.124(3) Uiso 0.63(2) 1 d G U P A 1
F26 F 0.3586(19) 0.2460(11) 0.4030(8) 0.124(3) Uiso 0.63(2) 1 d G U P A 1
F27 F 0.4429(14) 0.2593(11) 0.4535(10) 0.124(3) Uiso 0.63(2) 1 d G U P A 1
O17 O 0.297(2) 0.3021(16) 0.4965(10) 0.078(3) Uiso 0.63(2) 1 d G U P A 1
O18 O 0.2743(18) 0.2278(15) 0.4744(11) 0.078(3) Uiso 0.63(2) 1 d G U P A 1
C17 C 0.3055(16) 0.2669(13) 0.4739(8) 0.095(4) Uiso 0.63(2) 1 d G U P A 1
C20 C 0.3884(17) 0.2336(9) 0.6194(8) 0.095(4) Uiso 0.58(2) 1 d . U P A 1
F28 F 0.396(2) 0.2683(11) 0.6483(10) 0.124(3) Uiso 0.58(2) 1 d G U P A 1
F29 F 0.4599(16) 0.2299(13) 0.5998(11) 0.124(3) Uiso 0.58(2) 1 d G U P A 1
F30 F 0.380(2) 0.1942(11) 0.6426(10) 0.124(3) Uiso 0.58(2) 1 d G U P A 1
O19 O 0.309(2) 0.2835(13) 0.5772(12) 0.078(3) Uiso 0.58(2) 1 d G U P A 1
O20 O 0.292(2) 0.2052(15) 0.5712(11) 0.078(3) Uiso 0.58(2) 1 d G U P A 1
C19 C 0.3210(17) 0.2418(12) 0.5853(9) 0.095(4) Uiso 0.58(2) 1 d G U P A 1
C22 C 0.0099(12) 0.1728(7) 0.4523(6) 0.095(4) Uiso 0.74(2) 1 d . U P A 1
F2AA F -0.0452(15) 0.1393(9) 0.4474(9) 0.124(3) Uiso 0.74(2) 1 d G U P A 1
F31 F 0.0381(16) 0.1815(10) 0.4126(7) 0.124(3) Uiso 0.74(2) 1 d G U P A 1
F32 F -0.0303(15) 0.2118(8) 0.4641(9) 0.124(3) Uiso 0.74(2) 1 d G U P A 1
O21 O 0.1398(13) 0.1794(12) 0.4791(10) 0.078(3) Uiso 0.74(2) 1 d G U P A 1
O22 O 0.052(2) 0.1348(11) 0.5157(7) 0.078(3) Uiso 0.74(2) 1 d G U P A 1
C21 C 0.0756(15) 0.1605(9) 0.4864(7) 0.095(4) Uiso 0.74(2) 1 d G U P A 1
C24 C 0.3067(12) 0.0611(7) 0.4836(6) 0.095(4) Uiso 0.71(2) 1 d . U P A 1
F4AA F 0.3536(16) 0.0802(11) 0.4532(8) 0.124(3) Uiso 0.71(2) 1 d G U P A 1
F5AA F 0.2727(16) 0.0238(9) 0.4647(9) 0.124(3) Uiso 0.71(2) 1 d G U P A 1
F6AA F 0.3564(15) 0.0435(9) 0.5138(8) 0.124(3) Uiso 0.71(2) 1 d G U P A 1
O23 O 0.270(2) 0.1371(8) 0.5051(12) 0.078(3) Uiso 0.71(2) 1 d G U P A 1
O24 O 0.1852(14) 0.0775(13) 0.5172(10) 0.078(3) Uiso 0.71(2) 1 d G U P A 1
C23 C 0.2462(15) 0.0964(9) 0.5042(8) 0.095(4) Uiso 0.71(2) 1 d G U P A 1
C26 C -0.0372(12) -0.0210(7) 0.5607(6) 0.095(4) Uiso 0.72(2) 1 d . U P A 1
F0AA F 0.0019(18) -0.0406(9) 0.5275(8) 0.124(3) Uiso 0.72(2) 1 d G U P A 1
F3AA F -0.1102(13) -0.0105(11) 0.5455(9) 0.124(3) Uiso 0.72(2) 1 d G U P A 1
F7AA F -0.0480(18) -0.0557(9) 0.5895(8) 0.124(3) Uiso 0.72(2) 1 d G U P A 1
O25 O 0.0427(16) 0.0460(9) 0.5531(12) 0.078(3) Uiso 0.72(2) 1 d G U P A 1
O26 O -0.0098(19) 0.0300(12) 0.6185(9) 0.078(3) Uiso 0.72(2) 1 d G U P A 1
C25 C 0.0044(13) 0.0237(8) 0.5799(9) 0.095(4) Uiso 0.72(2) 1 d G U P A 1
C28 C 0.2263(13) 0.0585(7) 0.6748(6) 0.095(4) Uiso 0.71(2) 1 d . U P A 1
F8AA F 0.2950(14) 0.0782(10) 0.6622(9) 0.124(3) Uiso 0.71(2) 1 d G U P A 1
F41 F 0.2390(18) 0.0117(7) 0.6741(9) 0.124(3) Uiso 0.71(2) 1 d G U P A 1
F42 F 0.2179(17) 0.0699(10) 0.7166(7) 0.124(3) Uiso 0.71(2) 1 d G U P A 1
O27 O 0.171(2) 0.0801(11) 0.6079(8) 0.078(3) Uiso 0.71(2) 1 d G U P A 1
O28 O 0.0900(14) 0.0715(12) 0.6653(12) 0.078(3) Uiso 0.71(2) 1 d G U P A 1
C27 C 0.1535(15) 0.0722(8) 0.6458(8) 0.095(4) Uiso 0.71(2) 1 d G U P A 1
C30 C -0.2545(17) 0.1249(9) 0.6146(9) 0.095(4) Uiso 0.54(2) 1 d . U P A 1
F43 F -0.244(2) 0.1157(13) 0.5725(9) 0.124(3) Uiso 0.54(2) 1 d G U P A 1
F44 F -0.3080(19) 0.0931(12) 0.6287(12) 0.124(3) Uiso 0.54(2) 1 d G U P A 1
F45 F -0.292(2) 0.1666(10) 0.6162(12) 0.124(3) Uiso 0.54(2) 1 d G U P A 1
O29 O -0.1274(19) 0.0947(16) 0.6279(17) 0.078(3) Uiso 0.54(2) 1 d G U P A 1
O30 O -0.177(3) 0.1484(16) 0.6739(12) 0.078(3) Uiso 0.54(2) 1 d G U P A 1
C29 C -0.1764(18) 0.1227(13) 0.6420(12) 0.095(4) Uiso 0.54(2) 1 d G U P A 1
C32 C -0.0824(10) 0.0160(7) 0.7636(6) 0.095(4) Uiso 0.75(2) 1 d . U P A 1
F46 F -0.0218(14) -0.0140(9) 0.7579(9) 0.124(3) Uiso 0.75(2) 1 d G U P A 1
F47 F -0.1489(13) -0.0104(8) 0.7609(9) 0.124(3) Uiso 0.75(2) 1 d G U P A 1
F48 F -0.0777(16) 0.0301(9) 0.8049(6) 0.124(3) Uiso 0.75(2) 1 d G U P A 1
O31 O -0.0566(18) 0.0468(12) 0.6947(7) 0.078(3) Uiso 0.75(2) 1 d G U P A 1
O32 O -0.1156(17) 0.0932(7) 0.7443(10) 0.078(3) Uiso 0.75(2) 1 d G U P A 1
C31 C -0.0844(12) 0.0572(8) 0.7301(7) 0.095(4) Uiso 0.75(2) 1 d G U P A 1

loop_
_atom_site_aniso_label
_atom_site_aniso_U_11
_atom_site_aniso_U_22
_atom_site_aniso_U_33
_atom_site_aniso_U_23
_atom_site_aniso_U_13
_atom_site_aniso_U_12
Fe1 0.083(8) 0.101(8) 0.089(7) 0.018(6) -0.006(5) 0.009(6)
Fe2 0.111(9) 0.118(9) 0.067(6) -0.017(6) 0.008(6) -0.008(6)
Fe3 0.146(10) 0.080(7) 0.089(7) -0.022(5) 0.018(6) 0.006(6)
Fe4 0.182(10) 0.049(7) 0.078(7) 0.002(5) 0.018(7) 0.007(6)
Fe5 0.138(9) 0.035(6) 0.074(6) -0.006(5) 0.010(6) -0.003(5)
Fe6 0.114(8) 0.051(6) 0.057(6) -0.002(4) 0.009(5) -0.011(5)
Fe7 0.099(8) 0.041(6) 0.091(7) -0.003(5) 0.001(5) -0.002(5)
Fe8 0.133(9) 0.083(7) 0.084(7) 0.021(5) 0.017(6) -0.003(6)

loop_
_atom_type_symbol
_atom_type_description
_atom_type_scat_dispersion_real
_atom_type_scat_dispersion_imag
_atom_type_scat_source
C C 0.0181 0.0091 'International Tables Vol C Tables 4.2.6.8 and 6.1.1.4'
O O 0.0492 0.0322 'International Tables Vol C Tables 4.2.6.8 and 6.1.1.4'
F F 0.0727 0.0534 'International Tables Vol C Tables 4.2.6.8 and 6.1.1.4'
Fe Fe -1.1336 3.1974 'International Tables Vol C Tables 4.2.6.8 and 6.1.1.4'

loop_
_geom_angle_atom_site_label_1
_geom_angle_atom_site_label_2
_geom_angle_atom_site_label_3
_geom_angle
_geom_angle_site_symmetry_1
_geom_angle_site_symmetry_3
_geom_angle_publ_flag
F33 Fe1 F40 92.4(11) . . ?
F33 Fe1 O3A 87.0(15) . . ?
F33 Fe1 O30A 99.9(17) . . ?
F33 Fe1 O32A 160(2) . . ?
F33 Fe1 O1 88.7(13) . . ?
F33 Fe1 O30 84.2(16) . . ?
F33 Fe1 O32 176.5(13) . . ?
F40 Fe1 O3A 89.5(14) . . ?
F40 Fe1 O30A 93.9(19) . . ?
F40 Fe1 O32A 82(2) . . ?
F40 Fe1 O1 172.1(13) . . ?
F40 Fe1 O32 90.8(12) . . ?
O1A Fe1 F33 88(2) . . ?
O1A Fe1 F40 169.7(18) . . ?
O1A Fe1 O3A 101(2) . . ?
O1A Fe1 O30A 76(2) . . ?
O1A Fe1 O32A 100(3) . . ?
O3A Fe1 O32A 74(2) . . ?
O30A Fe1 O3A 172.2(18) . . ?
O30A Fe1 O32A 100(3) . . ?
O3 Fe1 F33 88.0(18) . . ?
O3 Fe1 F40 78.4(16) . . ?
O3 Fe1 O1 93.8(18) . . ?
O3 Fe1 O30 163(2) . . ?
O3 Fe1 O32 91.3(18) . . ?
O30 Fe1 F40 86.4(18) . . ?
O30 Fe1 O1 101.5(19) . . ?
O30 Fe1 O32 97.4(16) . . ?
O32 Fe1 O1 87.9(14) . . ?
F33 Fe2 F34 95.7(11) . . ?
F33 Fe2 O2A 85.5(15) . . ?
F33 Fe2 O5A 99(2) . . ?
F33 Fe2 O7A 157(2) . . ?
F33 Fe2 O4 87.3(14) . . ?
F33 Fe2 O5 87.7(14) . . ?
F33 Fe2 O7 170.5(13) . . ?
F34 Fe2 O2A 178.4(16) . . ?
F34 Fe2 O5A 89(2) . . ?
F34 Fe2 O7A 92(2) . . ?
F34 Fe2 O4 97.6(14) . . ?
F34 Fe2 O5 86.2(16) . . ?
F34 Fe2 O7 93.7(13) . . ?
O4A Fe2 F33 86.9(18) . . ?
O4A Fe2 F34 84.5(17) . . ?
O4A Fe2 O2A 97(2) . . ?
O4A Fe2 O5A 171(3) . . ?
O4A Fe2 O7A 72(3) . . ?
O5A Fe2 O2A 90(2) . . ?
O5A Fe2 O7A 103(3) . . ?
O7A Fe2 O2A 87(3) . . ?
O2 Fe2 F33 85.6(15) . . ?
O2 Fe2 F34 161.6(15) . . ?
O2 Fe2 O4 100.8(17) . . ?
O2 Fe2 O5 75.5(18) . . ?
O2 Fe2 O7 85.9(16) . . ?
O5 Fe2 O4 173.9(19) . . ?
O5 Fe2 O7 94.4(15) . . ?
O7 Fe2 O4 90.0(15) . . ?
F34 Fe3 F35 86.6(10) . . ?
F34 Fe3 O6A 84(2) . . ?
F34 Fe3 O8A 85(3) . . ?
F34 Fe3 O9A 174.3(19) . . ?
F34 Fe3 O11A 97(3) . . ?
F34 Fe3 O8 95.3(12) . . ?
F34 Fe3 O9 173.5(16) . . ?
F35 Fe3 O6A 89.9(19) . . ?
F35 Fe3 O9A 89(2) . . ?
F35 Fe3 O11A 89(3) . . ?
F35 Fe3 O8 172.8(13) . . ?
O6A Fe3 O11A 178(4) . . ?
O8A Fe3 F35 156(2) . . ?
O8A Fe3 O6A 111(3) . . ?
O8A Fe3 O9A 98(3) . . ?
O8A Fe3 O11A 70(4) . . ?
O9A Fe3 O6A 99(3) . . ?
O9A Fe3 O11A 79(3) . . ?
O6 Fe3 F34 89.5(16) . . ?
O6 Fe3 F35 102.4(13) . . ?
O6 Fe3 O8 84.5(14) . . ?
O6 Fe3 O9 84.1(19) . . ?
O9 Fe3 F35 93.6(16) . . ?
O9 Fe3 O8 85.2(17) . . ?
O11 Fe3 F34 86.4(12) . . ?
O11 Fe3 F35 84.8(13) . . ?
O11 Fe3 O6 171.5(17) . . ?
O11 Fe3 O8 88.4(14) . . ?
O11 Fe3 O9 100.2(17) . . ?
F35 Fe4 F36 91.1(11) . . ?
F35 Fe4 O10A 96.2(17) . . ?
F35 Fe4 O12A 82(3) . . ?
F35 Fe4 O13A 82.7(19) . . ?
F35 Fe4 O15A 168.3(15) . . ?
F35 Fe4 O10 84.7(16) . . ?
F35 Fe4 O12 90.5(12) . . ?
F35 Fe4 O13 99.2(14) . . ?
F35 Fe4 O15 168.3(14) . . ?
F36 Fe4 O10A 172.7(17) . . ?
F36 Fe4 O12A 77(3) . . ?
F36 Fe4 O13A 87(2) . . ?
F36 Fe4 O15A 89.8(19) . . ?
F36 Fe4 O12 90.1(12) . . ?
O10A Fe4 O13A 94(3) . . ?
O12A Fe4 O10A 103(3) . . ?
O12A Fe4 O13A 158(3) . . ?
O12A Fe4 O15A 110(4) . . ?
O15A Fe4 O10A 83(2) . . ?
O15A Fe4 O13A 86(2) . . ?
O10 Fe4 F36 175.4(16) . . ?
O10 Fe4 O12 91.7(18) . . ?
O10 Fe4 O15 93.1(18) . . ?
O13 Fe4 F36 90.8(14) . . ?
O13 Fe4 O10 88(2) . . ?
O13 Fe4 O12 170.2(15) . . ?
O13 Fe4 O15 92.1(15) . . ?
O15 Fe4 F36 91.4(15) . . ?
O15 Fe4 O12 78.1(15) . . ?
F36 Fe5 O14A 88(2) . . ?
F36 Fe5 O16A 85.7(17) . . ?
F36 Fe5 O19A 81.2(16) . . ?
F36 Fe5 O16 90.4(14) . . ?
F36 Fe5 O19 96.0(13) . . ?
F37 Fe5 F36 93.1(11) . . ?
F37 Fe5 O14A 95(2) . . ?
F37 Fe5 O16A 171.6(16) . . ?
F37 Fe5 O19A 82.9(19) . . ?
F37 Fe5 O14 86.3(14) . . ?
F37 Fe5 O16 174.7(13) . . ?
F37 Fe5 O17 93.3(16) . . ?
F37 Fe5 O19 90.2(15) . . ?
O16A Fe5 O14A 93(2) . . ?
O17A Fe5 F36 176(3) . . ?
O17A Fe5 F37 89(3) . . ?
O17A Fe5 O14A 89(3) . . ?
O17A Fe5 O16A 92(3) . . ?
O17A Fe5 O19A 102(3) . . ?
O19A Fe5 O14A 169(3) . . ?
O19A Fe5 O16A 89(2) . . ?
O14 Fe5 F36 89.3(15) . . ?
O14 Fe5 O16 89.8(16) . . ?
O14 Fe5 O17 92.6(17) . . ?
O14 Fe5 O19 173.9(19) . . ?
O17 Fe5 F36 173.5(16) . . ?
O17 Fe5 O16 83.3(18) . . ?
O17 Fe5 O19 82.5(16) . . ?
O19 Fe5 O16 93.4(17) . . ?
F37 Fe6 F38 95.0(10) . . ?
F37 Fe6 O18A 92(2) . . ?
F37 Fe6 O20A 89.8(19) . . ?
F37 Fe6 O23A 172(3) . . ?
F37 Fe6 O18 85.5(15) . . ?
F37 Fe6 O20 85.8(15) . . ?
F37 Fe6 O21 93.3(12) . . ?
F37 Fe6 O23 175.8(15) . . ?
F38 Fe6 O23A 90(3) . . ?
F38 Fe6 O18 177.3(13) . . ?
F38 Fe6 O21 93.0(13) . . ?
O18A Fe6 F38 165(2) . . ?
O18A Fe6 O20A 72(2) . . ?
O18A Fe6 O23A 82(4) . . ?
O20A Fe6 F38 94.7(16) . . ?
O20A Fe6 O23A 83(3) . . ?
O21A Fe6 F37 82(3) . . ?
O21A Fe6 F38 85(3) . . ?
O21A Fe6 O18A 109(4) . . ?
O21A Fe6 O20A 172(3) . . ?
O21A Fe6 O23A 105(4) . . ?
O20 Fe6 F38 79.3(13) . . ?
O20 Fe6 O18 103.5(15) . . ?
O20 Fe6 O21 172.1(15) . . ?
O21 Fe6 O18 84.3(14) . . ?
O23 Fe6 F38 89.1(15) . . ?
O23 Fe6 O18 90.3(18) . . ?
O23 Fe6 O20 95.7(17) . . ?
O23 Fe6 O21 85.8(14) . . ?
F38 Fe7 O22A 95(3) . . ?
F38 Fe7 O25A 166(2) . . ?
F38 Fe7 O27A 94(2) . . ?
F38 Fe7 O24 92.1(13) . . ?
F38 Fe7 O25 177.5(13) . . ?
F38 Fe7 O27 82.8(12) . . ?
F39 Fe7 F38 95.0(11) . . ?
F39 Fe7 O22A 97(3) . . ?
F39 Fe7 O24A 165(2) . . ?
F39 Fe7 O25A 89(3) . . ?
F39 Fe7 O27A 90(3) . . ?
F39 Fe7 O24 172.8(13) . . ?
F39 Fe7 O25 82.6(13) . . ?
F39 Fe7 O27 91.7(13) . . ?
O22A Fe7 O25A 98(4) . . ?
O22A Fe7 O27A 167(3) . . ?
O24A Fe7 F38 83(3) . . ?
O24A Fe7 O22A 98(4) . . ?
O24A Fe7 O25A 89(4) . . ?
O24A Fe7 O27A 75(3) . . ?
O25A Fe7 O27A 72(3) . . ?
O22 Fe7 F38 86.6(13) . . ?
O22 Fe7 F39 87.6(13) . . ?
O22 Fe7 O24 91.5(14) . . ?
O22 Fe7 O25 94.0(15) . . ?
O22 Fe7 O27 169.3(15) . . ?
O25 Fe7 O24 90.3(15) . . ?
O25 Fe7 O27 96.5(14) . . ?
O27 Fe7 O24 90.6(14) . . ?
F39 Fe8 O26A 90(3) . . ?
F39 Fe8 O28A 87(3) . . ?
F39 Fe8 O29A 85.4(17) . . ?
F39 Fe8 O31A 168(3) . . ?
F39 Fe8 O29 91.2(15) . . ?
F39 Fe8 O31 173.8(13) . . ?
F40 Fe8 F39 95.6(11) . . ?
F40 Fe8 O26A 169(2) . . ?
F40 Fe8 O28A 81(2) . . ?
F40 Fe8 O29A 87(2) . . ?
F40 Fe8 O31A 89(3) . . ?
F40 Fe8 O28 94.2(12) . . ?
F40 Fe8 O29 91.4(17) . . ?
F40 Fe8 O31 90.6(12) . . ?
O26A Fe8 O28A 109(3) . . ?
O29A Fe8 O26A 84(3) . . ?
O29A Fe8 O28A 165(3) . . ?
O31A Fe8 O26A 87(4) . . ?
O31A Fe8 O28A 82(3) . . ?
O31A Fe8 O29A 106(3) . . ?
O26 Fe8 F39 90.4(14) . . ?
O26 Fe8 F40 173.4(14) . . ?
O26 Fe8 O28 83.0(14) . . ?
O26 Fe8 O29 91.2(18) . . ?
O26 Fe8 O31 83.4(15) . . ?
O28 Fe8 F39 90.6(13) . . ?
O28 Fe8 O29 173.9(18) . . ?
O28 Fe8 O31 88.4(15) . . ?
O29 Fe8 O31 89.2(16) . . ?
Fe1 F33 Fe2 132.7(14) . . ?
Fe3 F34 Fe2 126.0(13) . . ?
Fe4 F35 Fe3 128.7(13) . . ?
Fe4 F36 Fe5 125.8(13) . . ?
Fe6 F37 Fe5 131.0(15) . . ?
Fe7 F38 Fe6 125.1(12) . . ?
Fe7 F39 Fe8 128.7(13) . . ?
Fe8 F40 Fe1 126.9(13) . . ?
F1A C2A C1A 111.1 . . ?
F2A C2A F1A 105.9 . . ?
F2A C2A C1A 113.9 . . ?
F3A C2A F1A 105.5 . . ?
F3A C2A F2A 105.6 . . ?
F3A C2A C1A 114.0 . . ?
C1A O1A Fe1 136(3) . . ?
C1A O2A Fe2 120(2) . . ?
O1A C1A C2A 113.5 . . ?
O2A C1A C2A 113.5 . . ?
O2A C1A O1A 132.9 . . ?
F4A C4A C3A 111.1 . . ?
F5A C4A F4A 105.8 . . ?
F5A C4A F6A 105.6 . . ?
F5A C4A C3A 114.0 . . ?
F6A C4A F4A 105.7 . . ?
F6A C4A C3A 113.9 . . ?
C3A O3A Fe1 121(2) . . ?
C3A O4A Fe2 136(3) . . ?
O3A C3A C4A 113.4 . . ?
O4A C3A C4A 113.5 . . ?
O4A C3A O3A 133.1 . . ?
F7A C5A F8A 105.9 . . ?
F7A C5A F9A 105.6 . . ?
F7A C5A C6A 113.9 . . ?
F8A C5A C6A 111.1 . . ?
F9A C5A F8A 105.6 . . ?
F9A C5A C6A 114.0 . . ?
C6A O5A Fe2 127(3) . . ?
C6A O6A Fe3 124(3) . . ?
O5A C6A C5A 113.5 . . ?
O6A C6A C5A 113.4 . . ?
O6A C6A O5A 133.06(5) . . ?
F10A C8A C7A 111.0 . . ?
F11A C8A F10A 105.8 . . ?
F11A C8A F12A 105.5 . . ?
F11A C8A C7A 114.0 . . ?
F12A C8A F10A 105.7 . . ?
F12A C8A C7A 114.1 . . ?
C7A O7A Fe2 117(4) . . ?
C7A O8A Fe3 142(4) . . ?
O7A C7A C8A 113.4 . . ?
O7A C7A O8A 133.1 . . ?
O8A C7A C8A 113.4 . . ?
F13A C9A F14A 105.5 . . ?
F13A C9A F15A 105.7 . . ?
F13A C9A C10A 114.0 . . ?
F14A C9A F15A 105.9 . . ?
F14A C9A C10A 114.1 . . ?
F15A C9A C10A 110.9 . . ?
C10A O9A Fe3 133(3) . . ?
C10A O10A Fe4 123(3) . . ?
O9A C10A C9A 113.5 . . ?
O9A C10A O10A 133.2 . . ?
O10A C10A C9A 113.3 . . ?
F16A C12A C11A 111.1 . . ?
F17A C12A F16A 105.7 . . ?
F17A C12A F18A 105.7 . . ?
F17A C12A C11A 113.9 . . ?
F18A C12A F16A 105.5 . . ?
F18A C12A C11A 114.24(5) . . ?
C11A O11A Fe3 119(4) . . ?
C11A O12A Fe4 132(5) . . ?
O11A C11A C12A 113.3 . . ?
O11A C11A O12A 133.04(6) . . ?
O12A C11A C12A 113.6 . . ?
F19A C14A F21A 105.7 . . ?
F19A C14A C13A 113.9 . . ?
F20A C14A F19A 105.6 . . ?
F20A C14A F21A 105.5 . . ?
F20A C14A C13A 114.2 . . ?
F21A C14A C13A 111.2 . . ?
C13A O13A Fe4 118(4) . . ?
C13A O14A Fe5 132(4) . . ?
O13A C13A C14A 113.7 . . ?
O14A C13A C14A 113.3 . . ?
O14A C13A O13A 133.0 . . ?
F22A C16A C15A 110.9 . . ?
F23A C16A F22A 105.8 . . ?
F23A C16A C15A 114.1 . . ?
F24A C16A F22A 105.8 . . ?
F24A C16A F23A 105.5 . . ?
F24A C16A C15A 114.1 . . ?
C16A F23A F37A 115(10) . 7_665 ?
C15A O15A Fe4 125(3) . . ?
C15A O16A Fe5 116(3) . . ?
O15A C15A C16A 113.4 . . ?
O16A C15A C16A 113.6 . . ?
O16A C15A O15A 133.0 . . ?
F25A C18A F26A 105.7 . . ?
F25A C18A C17A 114.0 . . ?
F26A C18A C17A 111.1 . . ?
F27A C18A F25A 105.6 . . ?
F27A C18A F26A 105.6 . . ?
F27A C18A C17A 114.1 . . ?
C17A O17A Fe5 132(4) . . ?
C17A O18A Fe6 129(4) . . ?
O17A C17A C18A 113.4 . . ?
O17A C17A O18A 133.0 . . ?
O18A C17A C18A 113.5 . . ?
F28A C20A F29A 105.8 . . ?
F28A C20A F30A 105.6 . . ?
F28A C20A C19A 113.9 . . ?
F29A C20A C19A 111.2 . . ?
F30A C20A F29A 105.6 . . ?
F30A C20A C19A 114.0 . . ?
C19A O19A Fe5 124(3) . . ?
C19A O20A Fe6 128(3) . . ?
O19A C19A C20A 113.4 . . ?
O19A C19A O20A 132.9 . . ?
O20A C19A C20A 113.6 . . ?
F31A C22A F32A 105.6 . . ?
F31A C22A F33A 105.7 . . ?
F31A C22A C21A 114.0 . . ?
F32A C22A F33A 105.7 . . ?
F32A C22A C21A 114.0 . . ?
F33A C22A C21A 111.2 . . ?
C21A O21A Fe6 142(5) . . ?
C21A O22A Fe7 121(5) . . ?
O21A C21A C22A 113.5 . . ?
O22A C21A C22A 113.5 . . ?
O22A C21A O21A 133.0 . . ?
F34A C24A C23A 111.2 . . ?
F35A C24A F34A 105.8 . . ?
F35A C24A C23A 113.9 . . ?
F36A C24A F34A 105.6 . . ?
F36A C24A F35A 105.6 . . ?
F36A C24A C23A 114.1 . . ?
C23A O23A Fe6 123(5) . . ?
C23A O24A Fe7 136(5) . . ?
O23A C23A C24A 113.4 . . ?
O23A C23A O24A 133.1 . . ?
O24A C23A C24A 113.5 . . ?
F37A C26A F38A 105.6 . . ?
F37A C26A F39A 105.8 . . ?
F37A C26A C25A 113.8 . . ?
F38A C26A C25A 111.1 . . ?
F39A C26A F38A 105.9 . . ?
F39A C26A C25A 113.9 . . ?
C25A O25A Fe7 134(4) . . ?
C25A O26A Fe8 124(4) . . ?
O25A C25A C26A 113.5 . . ?
O25A C25A O26A 133.1 . . ?
O26A C25A C26A 113.3 . . ?
F40A C28A F41A 105.7 . . ?
F40A C28A F42A 105.7 . . ?
F40A C28A C27A 113.9 . . ?
F41A C28A F42A 105.7 . . ?
F41A C28A C27A 114.1 . . ?
F42A C28A C27A 111.0 . . ?
C27A O27A Fe7 127(4) . . ?
C27A O28A Fe8 119(4) . . ?
O27A C27A C28A 113.6 . . ?
O28A C27A C28A 113.4 . . ?
O28A C27A O27A 133.0 . . ?
F43A C30A F44A 105.4 . . ?
F43A C30A C29A 114.2 . . ?
F44A C30A C29A 111.1 . . ?
F45A C30A F43A 105.7 . . ?
F45A C30A F44A 105.8 . . ?
F45A C30A C29A 114.0 . . ?
C29A O29A Fe8 129(3) . . ?
C29A O30A Fe1 126(3) . . ?
O29A C29A C30A 113.3 . . ?
O29A C29A O30A 133.1 . . ?
O30A C29A C30A 113.6 . . ?
F46A C32A F47A 105.75(6) . . ?
F46A C32A F48A 105.9 . . ?
F46A C32A C31A 113.7 . . ?
F47A C32A F48A 105.6 . . ?
F47A C32A C31A 114.0 . . ?
F48A C32A C31A 111.1 . . ?
C31A O31A Fe8 135(5) . . ?
C31A O32A Fe1 121(4) . . ?
O31A C31A C32A 113.5 . . ?
O31A C31A O32A 133.2 . . ?
O32A C31A C32A 113.2 . . ?
F1 C2 F2 105.6 . . ?
F1 C2 F3 105.8 . . ?
F1 C2 C1 113.9 . . ?
F2 C2 F3 105.9 . . ?
F2 C2 C1 113.8 . . ?
F3 C2 C1 111.1 . . ?
C1 O1 Fe1 124.4(19) . . ?
C1 O2 Fe2 131(2) . . ?
O1 C1 C2 113.5 . . ?
O2 C1 C2 113.6 . . ?
O2 C1 O1 132.9 . . ?
F4 C4 C3 111.2 . . ?
F5 C4 F4 105.8 . . ?
F5 C4 C3 114.1 . . ?
F6 C4 F4 105.6 . . ?
F6 C4 F5 105.5 . . ?
F6 C4 C3 113.9 . . ?
C3 O3 Fe1 138(3) . . ?
C3 O4 Fe2 121(2) . . ?
O3 C3 C4 113.7 . . ?
O4 C3 C4 113.4 . . ?
O4 C3 O3 132.8 . . ?
F7 C6 F8 105.4 . . ?
F7 C6 F9 105.8 . . ?
F7 C6 C5 114.0 . . ?
F8 C6 F9 105.7 . . ?
F8 C6 C5 114.1 . . ?
F9 C6 C5 111.1 . . ?
C5 O5 Fe2 131(2) . . ?
C5 O6 Fe3 129(2) . . ?
O5 C5 C6 113.5 . . ?
O6 C5 C6 113.3 . . ?
O6 C5 O5 133.1 . . ?
F10 C8 F12 105.6 . . ?
F10 C8 C7 114.1 . . ?
F11 C8 F10 105.6 . . ?
F11 C8 F12 105.8 . . ?
F11 C8 C7 113.9 . . ?
F12 C8 C7 111.1 . . ?
C7 O7 Fe2 129.8(16) . . ?
C7 O8 Fe3 125.9(16) . . ?
O7 C7 C8 113.5 . . ?
O7 C7 O8 132.8 . . ?
O8 C7 C8 113.7 . . ?
F13 C10 F14 105.9 . . ?
F13 C10 C9 113.8 . . ?
F14 C10 C9 111.2 . . ?
F15 C10 F13 105.5 . . ?
F15 C10 F14 105.6 . . ?
F15 C10 C9 114.1 . . ?
C9 O9 Fe3 123(2) . . ?
C9 O10 Fe4 141(2) . . ?
O9 C9 C10 113.8 . . ?
O10 C9 C10 113.4 . . ?
O10 C9 O9 132.8 . . ?
F16 C12 F18 105.6 . . ?
F16 C12 C11 114.3 . . ?
F17 C12 F16 105.5 . . ?
F17 C12 F18 105.7 . . ?
F17 C12 C11 114.0 . . ?
F18 C12 C11 111.0 . . ?
C11 O11 Fe3 135.5(18) . . ?
C11 O12 Fe4 127.0(17) . . ?
O11 C11 C12 113.2 . . ?
O11 C11 O12 133.0 . . ?
O12 C11 C12 113.7 . . ?
F19 C14 F20 105.7 . . ?
F19 C14 F21 105.5 . . ?
F19 C14 C13 114.1 . . ?
F20 C14 C13 110.9 . . ?
F21 C14 F20 105.6 . . ?
F21 C14 C13 114.2 . . ?
C13 O13 Fe4 132(2) . . ?
C13 O14 Fe5 132(2) . . ?
O13 C13 C14 113.8 . . ?
O14 C13 C14 113.3 . . ?
O14 C13 O13 132.9 . . ?
F22 C16 F23 105.5 . . ?
F22 C16 F24 105.6 . . ?
F22 C16 C15 114.0 . . ?
F23 C16 F24 105.9 . . ?
F23 C16 C15 114.0 . . ?
F24 C16 C15 111.0 . . ?
C15 O15 Fe4 132.2(19) . . ?
C15 O16 Fe5 130.4(19) . . ?
O15 C15 C16 113.3 . . ?
O16 C15 C16 113.5 . . ?
O16 C15 O15 133.2 . . ?
F25 C18 F26 105.6 . . ?
F25 C18 F27 105.7 . . ?
F25 C18 C17 114.1 . . ?
F26 C18 F27 105.7 . . ?
F26 C18 C17 114.1 . . ?
F27 C18 C17 111.0 . . ?
C17 O17 Fe5 128(2) . . ?
C17 O18 Fe6 130(2) . . ?
O17 C17 C18 113.7 . . ?
O17 C17 O18 132.8 . . ?
O18 C17 C18 113.5 . . ?
F28 C20 F29 105.7 . . ?
F28 C20 F30 105.5 . . ?
F28 C20 C19 114.3 . . ?
F29 C20 C19 110.7 . . ?
F30 C20 F29 105.7 . . ?
F30 C20 C19 114.2 . . ?
C19 O19 Fe5 129(2) . . ?
C19 O20 Fe6 131(2) . . ?
O19 C19 C20 113.6 . . ?
O19 C19 O20 132.8 . . ?
O20 C19 C20 113.6 . . ?
F2AA C22 F31 105.7 . . ?
F2AA C22 F32 105.7 . . ?
F2AA C22 C21 114.0 . . ?
F31 C22 F32 105.9 . . ?
F31 C22 C21 114.2 . . ?
F32 C22 C21 110.8 . . ?
C21 O21 Fe6 125.5(17) . . ?
C21 O22 Fe7 131.9(19) . . ?
O21 C21 C22 113.4 . . ?
O21 C21 O22 133.0 . . ?
O22 C21 C22 113.6 . . ?
F4AA C24 F6AA 105.8 . . ?
F4AA C24 C23 114.1 . . ?
F5AA C24 F4AA 105.5 . . ?
F5AA C24 F6AA 105.8 . . ?
F5AA C24 C23 114.0 . . ?
F6AA C24 C23 110.9 . . ?
C23 O23 Fe6 132(2) . . ?
C23 O24 Fe7 128.2(18) . . ?
O23 C23 C24 113.5 . . ?
O23 C23 O24 133.0 . . ?
O24 C23 C24 113.5 . . ?
F0AA C26 F3AA 105.6 . . ?
F0AA C26 C25 114.0 . . ?
F3AA C26 C25 111.2 . . ?
F7AA C26 F0AA 105.7 . . ?
F7AA C26 F3AA 105.8 . . ?
F7AA C26 C25 113.9 . . ?
C25 O25 Fe7 130.5(18) . . ?
C25 O26 Fe8 127.8(19) . . ?
O25 C25 C26 113.4 . . ?
O25 C25 O26 133.1 . . ?
O26 C25 C26 113.5 . . ?
F8AA C28 F41 105.7 . . ?
F8AA C28 F42 105.6 . . ?
F8AA C28 C27 113.8 . . ?
F41 C28 C27 111.1 . . ?
F42 C28 F41 105.7 . . ?
F42 C28 C27 114.2 . . ?
C27 O27 Fe7 130.6(18) . . ?
C27 O28 Fe8 131.9(18) . . ?
O27 C27 C28 113.6 . . ?
O28 C27 C28 113.2 . . ?
O28 C27 O27 133.1 . . ?
F43 C30 F44 105.7 . . ?
F43 C30 C29 114.2 . . ?
F44 C30 C29 110.9 . . ?
F45 C30 F43 105.6 . . ?
F45 C30 F44 105.7 . . ?
F45 C30 C29 114.0 . . ?
C29 O29 Fe8 127(3) . . ?
C29 O30 Fe1 136(3) . . ?
O29 C29 C30 113.4 . . ?
O29 C29 O30 132.9 . . ?
O30 C29 C30 113.6 . . ?
F46 C32 F47 105.5 . . ?
F46 C32 F48 105.7 . . ?
F46 C32 C31 114.0 . . ?
F47 C32 C31 111.0 . . ?
F48 C32 F47 105.8 . . ?
F48 C32 C31 114.2 . . ?
C31 O31 Fe8 130.8(16) . . ?
C31 O32 Fe1 129.1(16) . . ?
O31 C31 C32 113.7 . . ?
O31 C31 O32 133.0 . . ?
O32 C31 C32 113.2 . . ?

loop_
_geom_bond_atom_site_label_1
_geom_bond_atom_site_label_2
_geom_bond_distance
_geom_bond_site_symmetry_2
_geom_bond_publ_flag
Fe1 F33 1.83(3) . ?
Fe1 F40 1.94(3) . ?
Fe1 O1A 1.72(3) . ?
Fe1 O3A 2.22(3) . ?
Fe1 O30A 2.01(4) . ?
Fe1 O32A 2.34(7) . ?
Fe1 O1 2.11(3) . ?
Fe1 O3 1.79(3) . ?
Fe1 O30 1.87(3) . ?
Fe1 O32 1.99(2) . ?
Fe2 F33 1.90(3) . ?
Fe2 F34 1.93(3) . ?
Fe2 O2A 2.28(4) . ?
Fe2 O4A 1.77(3) . ?
Fe2 O5A 2.09(5) . ?
Fe2 O7A 2.10(6) . ?
Fe2 O2 1.88(3) . ?
Fe2 O4 2.22(3) . ?
Fe2 O5 1.95(3) . ?
Fe2 O7 1.95(2) . ?
Fe3 F34 1.92(3) . ?
Fe3 F35 1.97(3) . ?
Fe3 O6A 2.04(5) . ?
Fe3 O8A 1.97(5) . ?
Fe3 O9A 2.03(4) . ?
Fe3 O11A 2.21(8) . ?
Fe3 O6 1.91(3) . ?
Fe3 O8 2.01(2) . ?
Fe3 O9 1.92(3) . ?
Fe3 O11 1.91(2) . ?
Fe4 F35 1.88(3) . ?
Fe4 F36 1.94(3) . ?
Fe4 O10A 2.05(4) . ?
Fe4 O12A 1.95(7) . ?
Fe4 O13A 2.16(5) . ?
Fe4 O15A 1.96(4) . ?
Fe4 O10 1.90(3) . ?
Fe4 O12 1.96(2) . ?
Fe4 O13 1.89(3) . ?
Fe4 O15 1.90(3) . ?
Fe5 F36 1.96(2) . ?
Fe5 F37 1.88(3) . ?
Fe5 O14A 2.12(5) . ?
Fe5 O16A 2.11(5) . ?
Fe5 O17A 1.87(5) . ?
Fe5 O19A 2.02(4) . ?
Fe5 O14 1.93(3) . ?
Fe5 O16 1.99(3) . ?
Fe5 O17 1.94(3) . ?
Fe5 O19 1.98(3) . ?
Fe6 F37 1.88(3) . ?
Fe6 F38 1.96(3) . ?
Fe6 O18A 1.92(5) . ?
Fe6 O20A 1.96(4) . ?
Fe6 O21A 1.85(6) . ?
Fe6 O23A 2.01(6) . ?
Fe6 O18 2.00(3) . ?
Fe6 O20 1.96(3) . ?
Fe6 O21 1.99(2) . ?
Fe6 O23 1.91(2) . ?
Fe7 F38 1.95(3) . ?
Fe7 F39 1.90(3) . ?
Fe7 O22A 2.02(7) . ?
Fe7 O24A 1.94(6) . ?
Fe7 O25A 2.11(6) . ?
Fe7 O27A 2.18(6) . ?
Fe7 O22 1.88(2) . ?
Fe7 O24 2.01(2) . ?
Fe7 O25 1.95(2) . ?
Fe7 O27 1.99(2) . ?
Fe8 F39 1.97(3) . ?
Fe8 F40 1.94(3) . ?
Fe8 O26A 2.15(6) . ?
Fe8 O28A 2.17(6) . ?
Fe8 O29A 2.03(4) . ?
Fe8 O31A 1.99(6) . ?
Fe8 O26 1.86(3) . ?
Fe8 O28 1.96(3) . ?
Fe8 O29 1.97(3) . ?
Fe8 O31 1.98(2) . ?
C2A F1A 1.3612 . ?
C2A F2A 1.3507 . ?
C2A F3A 1.3500 . ?
C2A C1A 1.5781 . ?
O1A C1A 1.2365 . ?
O2A C1A 1.2339 . ?
C4A F4A 1.3621 . ?
C4A F5A 1.3478 . ?
C4A F6A 1.3517 . ?
C4A C3A 1.5814 . ?
O3A C3A 1.2367 . ?
O4A C3A 1.2338 . ?
C5A F7A 1.3514 . ?
C5A F8A 1.3610 . ?
C5A F9A 1.3522 . ?
C5A C6A 1.5775 . ?
O5A C6A 1.2403 . ?
O6A C6A 1.2353 . ?
C8A F10A 1.3586 . ?
C8A F11A 1.3478 . ?
C8A F12A 1.3525 . ?
C8A C7A 1.5820 . ?
O7A C7A 1.2342 . ?
O8A C7A 1.2384 . ?
C9A F13A 1.3491 . ?
C9A F14A 1.3554 . ?
C9A F15A 1.3612 . ?
C9A C10A 1.5782 . ?
O9A C10A 1.2376 . ?
O10A C10A 1.2388 . ?
C12A F16A 1.3590 . ?
C12A F17A 1.3497 . ?
C12A F18A 1.3549 . ?
C12A C11A 1.5793 . ?
O11A C11A 1.2373 . ?
O12A C11A 1.2381 . ?
C14A F19A 1.3504 . ?
C14A F20A 1.3496 . ?
C14A F21A 1.3607 . ?
C14A C13A 1.5808 . ?
O13A C13A 1.2380 . ?
O14A C13A 1.2369 . ?
C16A F22A 1.3629 . ?
C16A F23A 1.3504 . ?
C16A F24A 1.3500 . ?
C16A C15A 1.5761 . ?
F23A F37A 1.6(5) 7_665 ?
O15A C15A 1.2363 . ?
O16A C15A 1.2358 . ?
C18A F25A 1.3511 . ?
C18A F26A 1.3604 . ?
C18A F27A 1.3491 . ?
C18A C17A 1.5811 . ?
O17A C17A 1.2355 . ?
O18A C17A 1.2364 . ?
C20A F28A 1.3493 . ?
C20A F29A 1.3610 . ?
C20A F30A 1.3515 . ?
C20A C19A 1.5798 . ?
O19A C19A 1.2365 . ?
O20A C19A 1.2365 . ?
C22A F31A 1.3489 . ?
C22A F32A 1.3507 . ?
C22A F33A 1.3617 . ?
C22A C21A 1.5805 . ?
O21A C21A 1.2372 . ?
O22A C21A 1.2342 . ?
C24A F34A 1.3617 . ?
C24A F35A 1.3495 . ?
C24A F36A 1.3488 . ?
C24A C23A 1.5802 . ?
O23A C23A 1.2352 . ?
O24A C23A 1.2369 . ?
C26A F37A 1.3518 . ?
C26A F38A 1.3595 . ?
C26A F39A 1.3528 . ?
C26A C25A 1.5816 . ?
O25A C25A 1.2365 . ?
O26A C25A 1.2405 . ?
C28A F40A 1.3504 . ?
C28A F41A 1.3530 . ?
C28A F42A 1.3598 . ?
C28A C27A 1.5781 . ?
O27A C27A 1.2406 . ?
O28A C27A 1.2364 . ?
C30A F43A 1.3527 . ?
C30A F44A 1.3604 . ?
C30A F45A 1.3499 . ?
C30A C29A 1.5784 . ?
O29A C29A 1.2368 . ?
O30A C29A 1.2381 . ?
C32A F46A 1.3515 . ?
C32A F47A 1.3519 . ?
C32A F48A 1.3600 . ?
C32A C31A 1.5800 . ?
O31A C31A 1.2378 . ?
O32A C31A 1.2388 . ?
C2 F1 1.3493 . ?
C2 F2 1.3495 . ?
C2 F3 1.3606 . ?
C2 C1 1.5801 . ?
O1 C1 1.2351 . ?
O2 C1 1.2347 . ?
C4 F4 1.3633 . ?
C4 F5 1.3503 . ?
C4 F6 1.3500 . ?
C4 C3 1.5776 . ?
O3 C3 1.2362 . ?
O4 C3 1.2357 . ?
C6 F7 1.3504 . ?
C6 F8 1.3539 . ?
C6 F9 1.3582 . ?
C6 C5 1.5795 . ?
O5 C5 1.2385 . ?
O6 C5 1.2360 . ?
C8 F10 1.3525 . ?
C8 F11 1.3504 . ?
C8 F12 1.3581 . ?
C8 C7 1.5792 . ?
O7 C7 1.2347 . ?
O8 C7 1.2379 . ?
C10 F13 1.3535 . ?
C10 F14 1.3621 . ?
C10 F15 1.3518 . ?
C10 C9 1.5748 . ?
O9 C9 1.2402 . ?
O10 C9 1.2391 . ?
C12 F16 1.3541 . ?
C12 F17 1.3501 . ?
C12 F18 1.3586 . ?
C12 C11 1.5809 . ?
O11 C11 1.2386 . ?
O12 C11 1.2389 . ?
C14 F19 1.3498 . ?
C14 F20 1.3595 . ?
C14 F21 1.3530 . ?
C14 C13 1.5782 . ?
O13 C13 1.2398 . ?
O14 C13 1.2361 . ?
C16 F22 1.3498 . ?
C16 F23 1.3539 . ?
C16 F24 1.3608 . ?
C16 C15 1.5771 . ?
O15 C15 1.2380 . ?
O16 C15 1.2371 . ?
C18 F25 1.3488 . ?
C18 F26 1.3526 . ?
C18 F27 1.3590 . ?
C18 C17 1.5786 . ?
O17 C17 1.2386 . ?
O18 C17 1.2395 . ?
C20 F28 1.3489 . ?
C20 F29 1.3624 . ?
C20 F30 1.3489 . ?
C20 C19 1.5788 . ?
O19 C19 1.2365 . ?
O20 C19 1.2383 . ?
C22 F2AA 1.3496 . ?
C22 F31 1.3529 . ?
C22 F32 1.3587 . ?
C22 C21 1.5804 . ?
O21 C21 1.2369 . ?
O22 C21 1.2387 . ?
C24 F4AA 1.3525 . ?
C24 F5AA 1.3486 . ?
C24 F6AA 1.3624 . ?
C24 C23 1.5774 . ?
O23 C23 1.2360 . ?
O24 C23 1.2361 . ?
C26 F0AA 1.3528 . ?
C26 F3AA 1.3588 . ?
C26 F7AA 1.3514 . ?
C26 C25 1.5799 . ?
O25 C25 1.2361 . ?
O26 C25 1.2413 . ?
C28 F8AA 1.3523 . ?
C28 F41 1.3579 . ?
C28 F42 1.3538 . ?
C28 C27 1.5794 . ?
O27 C27 1.2415 . ?
O28 C27 1.2373 . ?
C30 F43 1.3530 . ?
C30 F44 1.3599 . ?
C30 F45 1.3504 . ?
C30 C29 1.5784 . ?
O29 C29 1.2365 . ?
O30 C29 1.2370 . ?
C32 F46 1.3514 . ?
C32 F47 1.3617 . ?
C32 F48 1.3543 . ?
C32 C31 1.5766 . ?
O31 C31 1.2364 . ?
O32 C31 1.2404 . ?
